data_1550343
loop_
_publ_author_name
'Zhang, Ruoyao'
'Niu, Guangle'
'Li, Xuechen'
'Guo, Lifang'
'Zhang, Huamiao'
'Yang, Rui'
'Chen, Yuncong'
'Yu, Xiaoqiang'
'Tang, Ben Zhong'

_publ_section_title
;
 Reaction-free and MMP-independent fluorescent probes for long-term
 mitochondria visualization and tracking
;
_journal_name_full 'Chemical Science'
_journal_paper_doi 10.1039/C8SC05119D
_journal_year 2019
_chemical_formula_moiety 'I, C35 H47 N2 O'
_chemical_formula_sum 'C35 H47 I N2 O'
_chemical_formula_weight 638.64
_chemical_name_systematic
;
 ?
;
_space_group_crystal_system monoclinic
_space_group_IT_number 14
_space_group_name_Hall '-P 2ybc'
_space_group_name_H-M_alt 'P 1 21/c 1'
_symmetry_space_group_name_Hall '-P 2ybc'
_symmetry_space_group_name_H-M 'P 1 21/c 1'
_atom_sites_solution_hydrogens geom
_audit_creation_date 2018-06-14
_audit_creation_method
;
Olex2 1.2
(compiled 2018.05.29 svn.r3508 for OlexSys, GUI svn.r5506)
;
_audit_update_record
;
2018-06-26 deposited with the CCDC.
2018-12-11 downloaded from the CCDC.
;
_cell_angle_alpha 90
_cell_angle_beta 94.192(3)
_cell_angle_gamma 90
_cell_formula_units_Z 4
_cell_length_a 6.9216(2)
_cell_length_b 59.8833(15)
_cell_length_c 7.8371(4)
_cell_measurement_reflns_used 5475
_cell_measurement_temperature 172.99(10)
_cell_measurement_theta_max 77.0710
_cell_measurement_theta_min 4.3930
_cell_volume 3239.7(2)
_computing_cell_refinement 'CrysAlisPro 1.171.39.46 (Rigaku OD, 2018)'
_computing_data_collection 'CrysAlisPro 1.171.39.46 (Rigaku OD, 2018)'
_computing_data_reduction 'CrysAlisPro 1.171.39.46 (Rigaku OD, 2018)'
_computing_molecular_graphics 'Olex2 (Dolomanov et al., 2009)'
_computing_publication_material 'Olex2 (Dolomanov et al., 2009)'
_computing_structure_refinement 'ShelXL (Sheldrick, 2015)'
_diffrn_ambient_environment N~2~
_diffrn_ambient_temperature 172.99(10)
_diffrn_detector 'CCD plate'
_diffrn_detector_type HyPix
_diffrn_measured_fraction_theta_full 0.895
_diffrn_measured_fraction_theta_max 0.984
_diffrn_measurement_details
;
List of Runs (angles in degrees, time in seconds):

  # Type    Start    End  Width  t~exp~   \w     \q     \k     \f   Frames
#--------------------------------------------------------------------------
  1  \w    -65.00 -40.00   1.00    0.30    --  -48.20 104.00  71.00   25
  2  \w     14.00  63.00   1.00    0.30    --   48.20-104.00 -30.00   49
  3  \w    -73.00 -48.00   1.00    1.20    --  -86.25 104.00  71.00   25
  4  \w   -151.00-108.00   1.00    1.20    --  -86.25-104.00 -30.00   43
  5  \w    103.00 149.00   1.00    1.20    --  107.75 104.00  71.00   46
  6  \w     49.00 109.00   1.00    1.20    --  107.75-104.00 -30.00   60
  7  \w   -120.00 -70.00   1.00    0.30    --  -48.20-125.00 120.00   50
  8  \w   -118.00 -70.00   1.00    0.30    --  -48.20-125.00 -90.00   48
  9  \w    -65.00 -36.00   1.00    0.30    --  -48.20 -37.00-180.00   29
 10  \w    -29.00  -4.00   1.00    0.30    --  -48.20 104.00  71.00   25
 11  \w   -121.00 -83.00   1.00    0.30    --  -48.20 -37.00-180.00   38
 12  \w   -149.00 -83.00   1.00    1.20    --  -86.25 -99.00   0.00   66
 13  \w     35.00 109.00   1.00    1.20    --  107.75 -99.00  90.00   74
 14  \w     35.00 119.00   1.00    1.20    --  107.75 -37.00  90.00   84
 15  \w     95.00 120.00   1.00    1.20    --  107.75 -37.00 -60.00   25
 16  \w     32.00 121.00   1.00    1.20    --  107.75 -19.00 -90.00   89
 17  \w     38.00  88.00   1.00    1.20    --  107.75 -37.00 -60.00   50
;
_diffrn_measurement_device 'four-circle diffractometer'
_diffrn_measurement_device_type 'XtaLAB Synergy, Dualflex, HyPix'
_diffrn_measurement_method '\w scans'
_diffrn_orient_matrix_type 'CrysAlisPro convention (1999,Acta A55,543-557)'
_diffrn_orient_matrix_UB_11 0.0089258000
_diffrn_orient_matrix_UB_12 0.0231786000
_diffrn_orient_matrix_UB_13 -0.0839585000
_diffrn_orient_matrix_UB_21 0.1236327000
_diffrn_orient_matrix_UB_22 0.0087386000
_diffrn_orient_matrix_UB_23 0.1575244000
_diffrn_orient_matrix_UB_31 0.1855805000
_diffrn_orient_matrix_UB_32 -0.0069399000
_diffrn_orient_matrix_UB_33 -0.0835955000
_diffrn_radiation_monochromator mirror
_diffrn_radiation_probe x-ray
_diffrn_radiation_type CuK\a
_diffrn_radiation_wavelength 1.54184
_diffrn_reflns_av_R_equivalents 0.1022
_diffrn_reflns_av_unetI/netI 0.0913
_diffrn_reflns_Laue_measured_fraction_full 0.895
_diffrn_reflns_Laue_measured_fraction_max 0.984
_diffrn_reflns_limit_h_max 8
_diffrn_reflns_limit_h_min -5
_diffrn_reflns_limit_k_max 68
_diffrn_reflns_limit_k_min -69
_diffrn_reflns_limit_l_max 8
_diffrn_reflns_limit_l_min -9
_diffrn_reflns_number 16360
_diffrn_reflns_point_group_measured_fraction_full 0.895
_diffrn_reflns_point_group_measured_fraction_max 0.984
_diffrn_reflns_theta_full 67.684
_diffrn_reflns_theta_max 63.684
_diffrn_reflns_theta_min 4.430
_diffrn_source 'micro-focus sealed X-ray tube'
_diffrn_source_type 'PhotonJet (Cu) X-ray Source'
_exptl_absorpt_coefficient_mu 7.967
_exptl_absorpt_correction_T_max 1.00000
_exptl_absorpt_correction_T_min 0.05489
_exptl_absorpt_correction_type multi-scan
_exptl_absorpt_process_details
;
CrysAlisPro 1.171.39.46 (Rigaku Oxford Diffraction, 2018)
Empirical absorption correction using spherical harmonics,
 implemented in SCALE3 ABSPACK scaling algorithm.
;
_exptl_crystal_colour red
_exptl_crystal_colour_primary red
_exptl_crystal_density_diffrn 1.309
_exptl_crystal_description block
_exptl_crystal_F_000 1328
_exptl_crystal_size_max 0.05
_exptl_crystal_size_mid 0.05
_exptl_crystal_size_min 0.02
_refine_diff_density_max 2.294
_refine_diff_density_min -2.025
_refine_diff_density_rms 0.183
_refine_ls_extinction_method none
_refine_ls_goodness_of_fit_ref 1.129
_refine_ls_hydrogen_treatment constr
_refine_ls_matrix_type full
_refine_ls_number_parameters 354
_refine_ls_number_reflns 5236
_refine_ls_number_restraints 42
_refine_ls_restrained_S_all 1.127
_refine_ls_R_factor_all 0.1300
_refine_ls_R_factor_gt 0.1135
_refine_ls_shift/su_max 0.001
_refine_ls_shift/su_mean 0.000
_refine_ls_structure_factor_coef Fsqd
_refine_ls_weighting_details 'w=1/[\s^2^(Fo^2^)+(0.0563P)^2^+88.1501P] where P=(Fo^2^+2Fc^2^)/3'
_refine_ls_weighting_scheme calc
_refine_ls_wR_factor_gt 0.2674
_refine_ls_wR_factor_ref 0.2764
_reflns_Friedel_coverage 0.000
_reflns_number_gt 4443
_reflns_number_total 5236
_reflns_threshold_expression 'I > 2\s(I)'
_cod_data_source_file c8sc05119d2.cif
_cod_data_source_block 180613d
_cod_database_code 1550343
_shelxl_version_number 2013-4
_chemical_oxdiff_formula ICNO
_shelx_space_group_comment
;
The symmetry employed for this shelxl refinement is uniquely defined
by the following loop, which should always be used as a source of
symmetry information in preference to the above space-group names.
They are only intended as comments.
;
_shelx_estimated_absorpt_t_max 0.857
_shelx_estimated_absorpt_t_min 0.691
_reflns_odcompleteness_completeness 98.67
_reflns_odcompleteness_iscentric 1
_reflns_odcompleteness_theta 66.97
_olex2_refinement_description
;
1. Fixed Uiso
 At 1.2 times of:
  All C(H) groups, All C(H,H) groups
 At 1.5 times of:
  All C(H,H,H) groups
2. Uiso/Uaniso restraints and constraints
C9 \\sim C8 \\sim C7 \\sim C6 \\sim C5: within 1.7A with sigma of 0.004 and
sigma for terminal atoms of 0.002
C20 \\sim C21 \\sim C19: within 1.7A with sigma of 0.004 and sigma for terminal
atoms of 0.008
C39 \\sim C38: within 1.7A with sigma of 0.004 and sigma for terminal atoms of
0.008
3.a Secondary CH2 refined with riding coordinates:
 C23(H23A,H23B), C27(H27A,H27B), C31(H31A,H31B), C26(H26A,H26B), C36(H36A,
 H36B), C35(H35A,H35B), C29(H29A,H29B), C24(H24A,H24B), C25(H25A,H25B),
 C33(H33A,H33B), C32(H32A,H32B), C38(H38A,H38B), C28(H28A,H28B), C30(H30A,H30B)
3.b Aromatic/amide H refined with riding coordinates:
 C11(H11), C18(H18), C21(H21), C6(H6), C13(H13), C3(H3), C22(H22), C14(H14),
 C15(H15), C19(H19), C4(H4), C5(H5), C16(H16)
3.c Idealised Me refined as rotating group:
 C34(H34A,H34B,H34C), C39(H39A,H39B,H39C)
;
_olex2_submission_special_instructions 'No special instructions were received'
_oxdiff_exptl_absorpt_empirical_details
;
Empirical correction (ABSPACK) includes:
- Absorption correction using spherical harmonics
- Frame scaling
;
_oxdiff_exptl_absorpt_empirical_full_max 6.043
_oxdiff_exptl_absorpt_empirical_full_min 0.197

loop_
_space_group_symop_operation_xyz
'x, y, z'
'-x, y+1/2, -z+1/2'
'-x, -y, -z'
'x, -y-1/2, z-1/2'

loop_
_atom_site_label
_atom_site_type_symbol
_atom_site_fract_x
_atom_site_fract_y
_atom_site_fract_z
_atom_site_U_iso_or_equiv
_atom_site_adp_type
_atom_site_occupancy
_atom_site_site_symmetry_order
_atom_site_calc_flag
_atom_site_refinement_flags_posn
_atom_site_refinement_flags_adp
_atom_site_disorder_assembly
_atom_site_disorder_group
I1 I 0.68465(12) 0.61771(2) 0.96776(12) 0.0383(3) Uani 1 1 d . . . .
O37 O -0.8059(13) 0.74231(14) 0.3539(13) 0.039(2) Uani 1 1 d . . . .
C20 N 0.3963(13) 0.60628(17) 0.4643(13) 0.0277(16) Uani 1 1 d . U . .
N10 N -0.9283(13) 0.69842(16) 0.4596(13) 0.025(2) Uani 1 1 d . . . .
C8 C -0.6812(16) 0.6763(2) 0.5717(14) 0.0248(17) Uani 1 1 d . U . .
C9 C -0.7521(16) 0.68836(19) 0.4294(15) 0.0242(19) Uani 1 1 d . U . .
C11 C -0.5082(17) 0.6639(2) 0.563(2) 0.041(4) Uani 1 1 d . . . .
H11 H -0.4585 0.6556 0.6562 0.049 Uiso 1 1 calc R . . .
C7 C -0.8233(17) 0.6787(2) 0.6997(16) 0.0283(17) Uani 1 1 d . U . .
C12 C -0.4116(17) 0.6644(2) 0.4096(17) 0.032(3) Uani 1 1 d . . . .
C23 C 0.5919(17) 0.5960(2) 0.459(2) 0.038(3) Uani 1 1 d . . . .
H23A H 0.6544 0.5960 0.5741 0.046 Uiso 1 1 calc R . . .
H23B H 0.6694 0.6053 0.3888 0.046 Uiso 1 1 calc R . . .
C18 C 0.1390(17) 0.6182(2) 0.6242(19) 0.035(3) Uani 1 1 d . . . .
H18 H 0.0819 0.6185 0.7279 0.042 Uiso 1 1 calc R . . .
C27 C 1.0281(17) 0.5319(2) 0.360(2) 0.036(3) Uani 1 1 d . . . .
H27A H 1.1242 0.5435 0.3481 0.043 Uiso 1 1 calc R . . .
H27B H 1.0367 0.5273 0.4789 0.043 Uiso 1 1 calc R . . .
C21 C 0.3109(17) 0.6155(2) 0.3223(17) 0.030(2) Uani 1 1 d . U . .
H21 H 0.3705 0.6146 0.2199 0.036 Uiso 1 1 calc R . . .
C6 C -0.8295(19) 0.6700(2) 0.8612(16) 0.0331(18) Uani 1 1 d . U . .
H6 H -0.7303 0.6611 0.9099 0.040 Uiso 1 1 calc R . . .
C2 C -0.9689(16) 0.69244(19) 0.6258(16) 0.025(3) Uani 1 1 d . . . .
C13 C -0.4892(17) 0.6767(2) 0.2739(15) 0.030(3) Uani 1 1 d . . . .
H13 H -0.4254 0.6764 0.1735 0.036 Uiso 1 1 calc R . . .
C31 C 1.5297(16) 0.4735(2) 0.224(2) 0.037(3) Uani 1 1 d . . . .
H31A H 1.5347 0.4679 0.3403 0.044 Uiso 1 1 calc R . . .
H31B H 1.6251 0.4853 0.2204 0.044 Uiso 1 1 calc R . . .
C3 C -1.1320(17) 0.6978(2) 0.7131(18) 0.032(3) Uani 1 1 d . . . .
H3 H -1.2304 0.7068 0.6644 0.038 Uiso 1 1 calc R . . .
C17 C 0.0454(17) 0.6287(2) 0.4848(19) 0.033(3) Uani 1 1 d . . . .
C22 C 0.1341(18) 0.6264(2) 0.3267(19) 0.039(3) Uani 1 1 d . . . .
H22 H 0.0733 0.6321 0.2266 0.046 Uiso 1 1 calc R . . .
C26 C 0.8273(17) 0.5418(2) 0.3153(18) 0.032(3) Uani 1 1 d . . . .
H26A H 0.8120 0.5447 0.1933 0.038 Uiso 1 1 calc R . . .
H26B H 0.7300 0.5309 0.3422 0.038 Uiso 1 1 calc R . . .
C14 C -0.6544(19) 0.6893(2) 0.275(2) 0.038(3) Uani 1 1 d . . . .
H14 H -0.6998 0.6979 0.1822 0.046 Uiso 1 1 calc R . . .
C15 C -0.2314(19) 0.6518(2) 0.392(2) 0.039(3) Uani 1 1 d . . . .
H15 H -0.1854 0.6514 0.2830 0.047 Uiso 1 1 calc R . . .
C36 C -0.9989(17) 0.7377(2) 0.394(2) 0.036(3) Uani 1 1 d . . . .
H36A H -1.0888 0.7472 0.3264 0.043 Uiso 1 1 calc R . . .
H36B H -1.0132 0.7407 0.5140 0.043 Uiso 1 1 calc R . . .
C19 C 0.3117(17) 0.6075(2) 0.6164(17) 0.031(2) Uani 1 1 d . U . .
H19 H 0.3717 0.6010 0.7142 0.037 Uiso 1 1 calc R . . .
C35 C -1.0408(16) 0.7138(2) 0.3550(18) 0.032(3) Uani 1 1 d . . . .
H35A H -1.1769 0.7110 0.3685 0.038 Uiso 1 1 calc R . . .
H35B H -1.0180 0.7110 0.2362 0.038 Uiso 1 1 calc R . . .
C4 C -1.139(2) 0.6890(3) 0.874(2) 0.045(4) Uani 1 1 d . . . .
H4 H -1.2451 0.6923 0.9365 0.055 Uiso 1 1 calc R . . .
C5 C -0.9926(19) 0.6752(2) 0.9486(17) 0.037(2) Uani 1 1 d . U . .
H5 H -1.0039 0.6694 1.0576 0.044 Uiso 1 1 calc R . . .
C16 C -0.1296(19) 0.6412(2) 0.513(2) 0.042(3) Uani 1 1 d . . . .
H16 H -0.1714 0.6416 0.6229 0.051 Uiso 1 1 calc R . . .
C29 C 1.2753(17) 0.5025(2) 0.2923(18) 0.034(3) Uani 1 1 d . . . .
H29A H 1.2829 0.4973 0.4100 0.041 Uiso 1 1 calc R . . .
H29B H 1.3702 0.5143 0.2847 0.041 Uiso 1 1 calc R . . .
C24 C 0.5886(18) 0.5726(2) 0.391(2) 0.035(3) Uani 1 1 d . . . .
H24A H 0.5424 0.5726 0.2707 0.042 Uiso 1 1 calc R . . .
H24B H 0.5022 0.5635 0.4528 0.042 Uiso 1 1 calc R . . .
C25 C 0.7940(19) 0.5633(2) 0.4115(19) 0.039(3) Uani 1 1 d . . . .
H25A H 0.8823 0.5745 0.3736 0.047 Uiso 1 1 calc R . . .
H25B H 0.8272 0.5607 0.5323 0.047 Uiso 1 1 calc R . . .
C33 C 1.7850(17) 0.4453(2) 0.152(2) 0.040(3) Uani 1 1 d . . . .
H33A H 1.7882 0.4389 0.2663 0.048 Uiso 1 1 calc R . . .
H33B H 1.8789 0.4573 0.1545 0.048 Uiso 1 1 calc R . . .
C32 C 1.5855(18) 0.4547(2) 0.106(2) 0.039(3) Uani 1 1 d . . . .
H32A H 1.4911 0.4428 0.1103 0.047 Uiso 1 1 calc R . . .
H32B H 1.5803 0.4602 -0.0102 0.047 Uiso 1 1 calc R . . .
C38 C -0.738(3) 0.7632(3) 0.411(3) 0.067(4) Uani 1 1 d . U . .
H38A H -0.7288 0.7636 0.5348 0.081 Uiso 1 1 calc R . A 1
H38B H -0.8278 0.7747 0.3689 0.081 Uiso 1 1 calc R . A 1
C34 C 1.844(2) 0.4273(3) 0.027(2) 0.052(4) Uani 1 1 d . . . .
H34A H 1.8293 0.4331 -0.0875 0.077 Uiso 1 1 calc GR . . .
H34B H 1.7620 0.4145 0.0357 0.077 Uiso 1 1 calc GR . . .
H34C H 1.9762 0.4231 0.0544 0.077 Uiso 1 1 calc GR . . .
C28 C 1.0769(17) 0.5122(2) 0.250(2) 0.037(3) Uani 1 1 d . . . .
H28A H 0.9813 0.5006 0.2629 0.045 Uiso 1 1 calc R . . .
H28B H 1.0671 0.5168 0.1313 0.045 Uiso 1 1 calc R . . .
C30 C 1.3299(17) 0.4833(2) 0.179(2) 0.035(3) Uani 1 1 d . . . .
H30A H 1.3238 0.4885 0.0619 0.042 Uiso 1 1 calc R . . .
H30B H 1.2345 0.4716 0.1862 0.042 Uiso 1 1 calc R . . .
C39 C -0.546(3) 0.7671(3) 0.346(3) 0.079(5) Uani 1 1 d . U B 1
H39A H -0.4512 0.7580 0.4093 0.119 Uiso 1 1 calc GR . B 1
H39B H -0.5116 0.7825 0.3607 0.119 Uiso 1 1 calc GR . B 1
H39C H -0.5495 0.7632 0.2272 0.119 Uiso 1 1 calc GR . B 1

loop_
_atom_site_aniso_label
_atom_site_aniso_U_11
_atom_site_aniso_U_22
_atom_site_aniso_U_33
_atom_site_aniso_U_23
_atom_site_aniso_U_13
_atom_site_aniso_U_12
I1 0.0264(5) 0.0566(6) 0.0321(5) -0.0031(4) 0.0028(3) -0.0042(4)
O37 0.030(5) 0.038(5) 0.052(6) -0.003(4) 0.022(4) -0.003(4)
C20 0.017(4) 0.037(4) 0.028(4) -0.001(3) -0.007(3) -0.001(3)
N10 0.013(5) 0.039(6) 0.022(5) 0.002(4) -0.003(4) 0.002(4)
C8 0.021(4) 0.036(4) 0.016(4) -0.003(3) -0.010(3) -0.001(3)
C9 0.018(4) 0.036(4) 0.016(4) -0.004(4) -0.009(3) -0.002(4)
C11 0.019(6) 0.023(6) 0.079(12) 0.000(6) -0.011(7) 0.000(5)
C7 0.027(4) 0.038(4) 0.018(4) -0.001(3) -0.008(3) 0.000(3)
C12 0.018(6) 0.043(7) 0.035(8) -0.011(6) -0.003(5) -0.009(5)
C23 0.012(6) 0.045(8) 0.058(10) -0.013(7) -0.001(6) 0.005(5)
C18 0.015(6) 0.034(7) 0.057(9) -0.005(6) 0.009(6) -0.002(5)
C27 0.016(6) 0.037(7) 0.054(9) -0.001(6) 0.001(6) 0.002(5)
C21 0.023(4) 0.038(4) 0.028(4) -0.001(4) -0.005(4) -0.002(4)
C6 0.033(4) 0.044(4) 0.020(4) 0.002(3) -0.008(3) -0.001(3)
C2 0.021(6) 0.032(6) 0.022(6) 0.000(5) -0.006(5) -0.004(5)
C13 0.020(6) 0.058(8) 0.010(6) -0.001(5) -0.004(5) -0.004(5)
C31 0.011(6) 0.033(7) 0.065(10) 0.002(6) -0.004(6) 0.002(5)
C3 0.015(6) 0.036(7) 0.045(8) 0.000(6) 0.007(5) -0.002(5)
C17 0.017(6) 0.030(6) 0.052(9) -0.002(6) 0.007(6) -0.003(5)
C22 0.028(7) 0.038(7) 0.046(9) 0.002(6) -0.025(6) -0.006(5)
C26 0.017(6) 0.042(7) 0.035(8) 0.001(6) -0.007(5) 0.004(5)
C14 0.030(7) 0.036(7) 0.050(9) -0.001(6) 0.013(6) -0.001(5)
C15 0.027(7) 0.041(8) 0.050(9) -0.002(6) 0.004(6) -0.007(6)
C36 0.019(6) 0.040(7) 0.050(9) 0.006(6) 0.016(6) 0.009(5)
C19 0.019(4) 0.040(5) 0.032(4) 0.002(4) -0.007(4) 0.000(4)
C35 0.011(6) 0.049(8) 0.036(8) 0.005(6) 0.000(5) 0.008(5)
C4 0.038(8) 0.058(9) 0.044(9) -0.001(7) 0.028(7) 0.000(6)
C5 0.039(5) 0.047(5) 0.024(5) 0.003(4) -0.003(4) -0.003(4)
C16 0.027(7) 0.039(7) 0.059(10) -0.001(7) -0.001(7) -0.007(6)
C29 0.020(6) 0.044(7) 0.038(8) 0.000(6) -0.006(6) 0.003(5)
C24 0.023(6) 0.029(6) 0.054(9) -0.002(6) 0.004(6) 0.004(5)
C25 0.028(7) 0.044(8) 0.043(9) -0.004(6) -0.015(6) 0.009(6)
C33 0.016(6) 0.042(8) 0.063(10) -0.001(7) 0.002(6) 0.006(5)
C32 0.020(6) 0.040(7) 0.058(10) -0.002(6) 0.004(6) 0.003(5)
C38 0.055(9) 0.058(8) 0.092(12) -0.015(8) 0.028(8) -0.020(7)
C34 0.036(8) 0.059(9) 0.063(11) 0.004(8) 0.020(8) 0.016(7)
C28 0.015(6) 0.048(8) 0.047(9) -0.004(6) -0.009(6) 0.006(5)
C30 0.015(6) 0.040(7) 0.049(9) -0.009(6) -0.002(6) -0.001(5)
C39 0.063(9) 0.073(9) 0.105(13) -0.019(8) 0.030(9) -0.026(7)

loop_
_atom_type_symbol
_atom_type_description
_atom_type_scat_dispersion_real
_atom_type_scat_dispersion_imag
_atom_type_scat_source
C C 0.0181 0.0091 'International Tables Vol C Tables 4.2.6.8 and 6.1.1.4'
H H 0.0000 0.0000 'International Tables Vol C Tables 4.2.6.8 and 6.1.1.4'
I I -0.3257 6.8362 'International Tables Vol C Tables 4.2.6.8 and 6.1.1.4'
N N 0.0311 0.0180 'International Tables Vol C Tables 4.2.6.8 and 6.1.1.4'
O O 0.0492 0.0322 'International Tables Vol C Tables 4.2.6.8 and 6.1.1.4'

loop_
_geom_angle_atom_site_label_1
_geom_angle_atom_site_label_2
_geom_angle_atom_site_label_3
_geom_angle
C38 O37 C36 113.6(11)
C21 C20 C23 119.6(11)
C21 C20 C19 120.7(11)
C19 C20 C23 119.5(11)
C9 N10 C2 106.5(9)
C9 N10 C35 128.9(10)
C2 N10 C35 124.2(10)
C9 C8 C11 118.9(12)
C9 C8 C7 106.5(10)
C11 C8 C7 134.5(12)
N10 C9 C14 126.9(11)
C8 C9 N10 110.5(11)
C8 C9 C14 122.6(11)
C8 C11 H11 120.5
C8 C11 C12 119.1(13)
C12 C11 H11 120.5
C6 C7 C8 131.5(11)
C6 C7 C2 122.5(12)
C2 C7 C8 106.0(10)
C11 C12 C15 121.8(13)
C13 C12 C11 119.1(12)
C13 C12 C15 119.1(13)
C20 C23 H23A 108.8
C20 C23 H23B 108.8
C20 C23 C24 113.8(10)
H23A C23 H23B 107.7
C24 C23 H23A 108.8
C24 C23 H23B 108.8
C17 C18 H18 118.6
C19 C18 H18 118.6
C19 C18 C17 122.8(13)
H27A C27 H27B 107.6
C26 C27 H27A 108.7
C26 C27 H27B 108.7
C28 C27 H27A 108.7
C28 C27 H27B 108.7
C28 C27 C26 114.0(11)
C20 C21 H21 119.7
C20 C21 C22 120.5(12)
C22 C21 H21 119.7
C7 C6 H6 121.7
C7 C6 C5 116.6(12)
C5 C6 H6 121.7
C7 C2 N10 110.5(10)
C7 C2 C3 121.1(12)
C3 C2 N10 128.4(11)
C12 C13 H13 117.7
C12 C13 C14 124.6(12)
C14 C13 H13 117.7
H31A C31 H31B 107.6
C32 C31 H31A 108.6
C32 C31 H31B 108.6
C30 C31 H31A 108.6
C30 C31 H31B 108.6
C30 C31 C32 114.5(12)
C2 C3 H3 121.7
C4 C3 C2 116.6(12)
C4 C3 H3 121.7
C18 C17 C22 115.8(11)
C18 C17 C16 117.5(13)
C22 C17 C16 126.7(13)
C21 C22 C17 120.2(12)
C21 C22 H22 119.9
C17 C22 H22 119.9
C27 C26 H26A 109.1
C27 C26 H26B 109.1
H26A C26 H26B 107.8
C25 C26 C27 112.4(11)
C25 C26 H26A 109.1
C25 C26 H26B 109.1
C9 C14 H14 122.2
C13 C14 C9 115.7(13)
C13 C14 H14 122.2
C12 C15 H15 116.7
C16 C15 C12 126.5(15)
C16 C15 H15 116.7
O37 C36 H36A 110.1
O37 C36 H36B 110.1
O37 C36 C35 108.2(10)
H36A C36 H36B 108.4
C35 C36 H36A 110.1
C35 C36 H36B 110.1
C20 C19 H19 120.1
C18 C19 C20 119.8(12)
C18 C19 H19 120.1
N10 C35 C36 114.4(11)
N10 C35 H35A 108.7
N10 C35 H35B 108.7
C36 C35 H35A 108.7
C36 C35 H35B 108.7
H35A C35 H35B 107.6
C3 C4 H4 118.9
C3 C4 C5 122.2(12)
C5 C4 H4 118.9
C6 C5 C4 121.0(12)
C6 C5 H5 119.5
C4 C5 H5 119.5
C17 C16 H16 118.3
C15 C16 C17 123.5(15)
C15 C16 H16 118.3
H29A C29 H29B 107.5
C28 C29 H29A 108.5
C28 C29 H29B 108.5
C28 C29 C30 115.3(11)
C30 C29 H29A 108.5
C30 C29 H29B 108.5
C23 C24 H24A 110.0
C23 C24 H24B 110.0
C23 C24 C25 108.3(11)
H24A C24 H24B 108.4
C25 C24 H24A 110.0
C25 C24 H24B 110.0
C26 C25 C24 115.6(11)
C26 C25 H25A 108.4
C26 C25 H25B 108.4
C24 C25 H25A 108.4
C24 C25 H25B 108.4
H25A C25 H25B 107.4
H33A C33 H33B 107.8
C32 C33 H33A 109.0
C32 C33 H33B 109.0
C32 C33 C34 113.0(13)
C34 C33 H33A 109.0
C34 C33 H33B 109.0
C31 C32 H32A 108.9
C31 C32 H32B 108.9
C33 C32 C31 113.6(12)
C33 C32 H32A 108.9
C33 C32 H32B 108.9
H32A C32 H32B 107.7
O37 C38 H38A 109.9
O37 C38 H38B 109.9
O37 C38 C39 108.8(15)
H38A C38 H38B 108.3
C39 C38 H38A 109.9
C39 C38 H38B 109.9
C33 C34 H34A 109.5
C33 C34 H34B 109.5
C33 C34 H34C 109.5
H34A C34 H34B 109.5
H34A C34 H34C 109.5
H34B C34 H34C 109.5
C27 C28 H28A 108.6
C27 C28 H28B 108.6
C29 C28 C27 114.5(11)
C29 C28 H28A 108.6
C29 C28 H28B 108.6
H28A C28 H28B 107.6
C31 C30 H30A 108.5
C31 C30 H30B 108.5
C29 C30 C31 115.0(11)
C29 C30 H30A 108.5
C29 C30 H30B 108.5
H30A C30 H30B 107.5
C38 C39 H39A 109.5
C38 C39 H39B 109.5
C38 C39 H39C 109.5
H39A C39 H39B 109.5
H39A C39 H39C 109.5
H39B C39 H39C 109.5

loop_
_geom_bond_atom_site_label_1
_geom_bond_atom_site_label_2
_geom_bond_distance
O37 C36 1.421(15)
O37 C38 1.394(18)
C20 C23 1.489(15)
C20 C21 1.340(16)
C20 C19 1.369(17)
N10 C9 1.396(15)
N10 C2 1.399(16)
N10 C35 1.425(15)
C8 C9 1.388(16)
C8 C11 1.413(17)
C8 C7 1.463(17)
C9 C14 1.427(18)
C11 H11 0.9300
C11 C12 1.42(2)
C7 C6 1.373(18)
C7 C2 1.393(17)
C12 C13 1.369(18)
C12 C15 1.474(18)
C23 H23A 0.9700
C23 H23B 0.9700
C23 C24 1.502(18)
C18 H18 0.9300
C18 C17 1.38(2)
C18 C19 1.362(17)
C27 H27A 0.9700
C27 H27B 0.9700
C27 C26 1.526(16)
C27 C28 1.517(19)
C21 H21 0.9300
C21 C22 1.389(18)
C6 H6 0.9300
C6 C5 1.398(19)
C2 C3 1.399(17)
C13 H13 0.9300
C13 C14 1.372(18)
C31 H31A 0.9700
C31 H31B 0.9700
C31 C32 1.522(19)
C31 C30 1.520(16)
C3 H3 0.9300
C3 C4 1.37(2)
C17 C22 1.43(2)
C17 C16 1.454(18)
C22 H22 0.9300
C26 H26A 0.9700
C26 H26B 0.9700
C26 C25 1.519(18)
C14 H14 0.9300
C15 H15 0.9300
C15 C16 1.31(2)
C36 H36A 0.9700
C36 H36B 0.9700
C36 C35 1.492(18)
C19 H19 0.9300
C35 H35A 0.9700
C35 H35B 0.9700
C4 H4 0.9300
C4 C5 1.40(2)
C5 H5 0.9300
C16 H16 0.9300
C29 H29A 0.9700
C29 H29B 0.9700
C29 C28 1.505(16)
C29 C30 1.512(18)
C24 H24A 0.9700
C24 H24B 0.9700
C24 C25 1.525(17)
C25 H25A 0.9700
C25 H25B 0.9700
C33 H33A 0.9700
C33 H33B 0.9700
C33 C32 1.511(17)
C33 C34 1.53(2)
C32 H32A 0.9700
C32 H32B 0.9700
C38 H38A 0.9700
C38 H38B 0.9700
C38 C39 1.48(2)
C34 H34A 0.9600
C34 H34B 0.9600
C34 H34C 0.9600
C28 H28A 0.9700
C28 H28B 0.9700
C30 H30A 0.9700
C30 H30B 0.9700
C39 H39A 0.9600
C39 H39B 0.9600
C39 H39C 0.9600
